data_7051325
loop_
_publ_author_name
'Christine Tedeschi'
'Claude Picard'
'Jo\"elle Az\'ema'
'Bruno Donnadieu'
'Pierre Tisn\`es'

_publ_contact_author ' Claude Picard'
_publ_section_title
;
 First crystal structure of a Tb3+ complex derived from an aromatic
 hydroxamate ligand: sensitized luminescence properties
;
_journal_issue 10
_journal_name_full 'New J. Chem.'
_journal_page_first 735
_journal_page_last 737
_journal_paper_doi 10.1039/b004288i
_journal_volume 24
_journal_year 2000
_chemical_formula_sum 'C15 H18 N3 O9 Tb'
_chemical_formula_weight 543.25
_space_group_IT_number 2
_symmetry_cell_setting triclinic
_symmetry_space_group_name_Hall '-P 1'
_symmetry_space_group_name_H-M 'P -1'
_atom_sites_solution_hydrogens geom
_atom_sites_solution_primary direct
_atom_sites_solution_secondary difmap
_audit_creation_method SHELXL-97
_cell_angle_alpha 103.736(19)
_cell_angle_beta 100.89(2)
_cell_angle_gamma 104.556(19)
_cell_formula_units_Z 2
_cell_length_a 6.3087(11)
_cell_length_b 11.7069(19)
_cell_length_c 13.559(2)
_cell_measurement_reflns_used 5000
_cell_measurement_temperature 140(2)
_cell_volume 908.0(3)
_diffrn_ambient_temperature 140(2)
_diffrn_measured_fraction_theta_full 0.927
_diffrn_measured_fraction_theta_max 0.927
_diffrn_measurement_device_type
;
Stoe and Cie (1996) IPDS Manual. Version 2.75. Stoe and Cie, 
Darmstadt, Germany
;
_diffrn_measurement_method rotation
_diffrn_radiation_monochromator graphite
_diffrn_radiation_source 'fine-focus sealed tube'
_diffrn_radiation_type MoK
_diffrn_radiation_wavelength 0.71073\'c5
_diffrn_reflns_av_R_equivalents 0.0424
_diffrn_reflns_av_sigmaI/netI 0.0306
_diffrn_reflns_limit_h_max 7
_diffrn_reflns_limit_h_min -7
_diffrn_reflns_limit_k_max 13
_diffrn_reflns_limit_k_min -13
_diffrn_reflns_limit_l_max 15
_diffrn_reflns_limit_l_min -15
_diffrn_reflns_number 7818
_diffrn_reflns_theta_full 24.71
_diffrn_reflns_theta_max 24.71
_diffrn_reflns_theta_min 3.20
_diffrn_standards_number 200
_exptl_absorpt_coefficient_mu 3.950mm
_exptl_absorpt_correction_T_max 0.867
_exptl_absorpt_correction_T_min 0.565
_exptl_absorpt_correction_type numerical
_exptl_absorpt_process_details
;
 Absorption corrections were applied on the data by using a set of 
 symmetry equivalent reflections selected with the criterion [I>30(I)] 
 such that all directions of the reciprocal space are equally represented. 

Starting from an initial crystal description, the program applies numerical 
absorption correction to the given set of reflection data as depicted 
above and calculates the merging R-factor Rint.Procedure is repeated 
until Rint does not change any more.
;
_exptl_crystal_colour colorless
_exptl_crystal_density_diffrn 1.987
_exptl_crystal_density_meas ?
_exptl_crystal_density_method 'not measured'
_exptl_crystal_description parallelepiped
_exptl_crystal_F_000 532
_exptl_crystal_size_max 0.4mm
_exptl_crystal_size_mid 0.4mm
_exptl_crystal_size_min 0.2mm
_refine_diff_density_max 0.701
_refine_diff_density_min -0.730
_refine_diff_density_rms 0.111
_refine_ls_extinction_method none
_refine_ls_goodness_of_fit_ref 1.065
_refine_ls_hydrogen_treatment mixed
_refine_ls_matrix_type full
_refine_ls_number_parameters 277
_refine_ls_number_reflns 2882
_refine_ls_number_restraints 0
_refine_ls_restrained_S_all 1.065
_refine_ls_R_factor_all 0.0251
_refine_ls_R_factor_gt 0.0225
_refine_ls_shift/su_max 0.001
_refine_ls_shift/su_mean 0.000
_refine_ls_structure_factor_coef Fsqd
_refine_ls_weighting_details 'calc w=1/[\\s^2^(Fo^2^)+(0.0333P)^2^+0.9249P] where P=(Fo^2^+2Fc^2^)/3'
_refine_ls_weighting_scheme calc
_refine_ls_wR_factor_gt 0.0518
_refine_ls_wR_factor_ref 0.0525
_reflns_number_gt 2775
_reflns_number_total 2882
_reflns_threshold_expression >2sigma(I)
_cod_data_source_file b004288i.txt
_cod_data_source_block 1
_cod_depositor_comments
;
The following automatic conversions were performed:
'_exptl_absorpt_correction_type' value 'Numerical' changed to 'numerical'
according to '/home/adriana/struct/CIF-dictionaries/cif_core.dic'
dictionary named 'cif_core.dic' version 2.4.1 from 2010-06-29.

Automatic conversion script
Id: cif_fix_enum 1555 2011-01-17 13:19:09Z saulius 

The following automatic conversions were performed:

'_cell_measurement_temperature' value '140(2)K' was changed to
'140(2)' - the value should be numeric and without a unit
designator.

'_diffrn_ambient_temperature' value '140(2)K' was
changed to '140(2)' - the value should be numeric and without a unit
designator.

Automatic conversion script
Id: cif_fix_values 1569 2011-02-09 13:29:24Z adriana 

The following automatic conversions were performed:

'_exptl_crystal_density_meas' value 'none' was changed to '?' - the
value is perceived as not measured.

Automatic conversion script
Id: cif_fix_values 3008 2015-01-20 13:52:24Z robertas 
;
_cod_original_sg_symbol_H-M P-1
_cod_database_code 7051325
_cell_measurement_2theta_min 5.4
_cell_measurement_2theta_max 56.2

loop_
_symmetry_equiv_pos_as_xyz
'x, y, z'
'-x, -y, -z'

loop_
_atom_site_label
_atom_site_type_symbol
_atom_site_fract_x
_atom_site_fract_y
_atom_site_fract_z
_atom_site_U_iso_or_equiv
_atom_site_adp_type
_atom_site_occupancy
_atom_site_symmetry_multiplicity
_atom_site_calc_flag
_atom_site_refinement_flags
_atom_site_disorder_assembly
_atom_site_disorder_group
Tb1 Tb 0.67595(2) 0.274512(12) 0.350535(10) 0.01017(8) Uani 1 1 d . . .
O1 O 1.0268(4) 0.3068(2) 0.47685(18) 0.0157(5) Uani 1 1 d . . .
O2 O 0.6455(4) 0.1530(3) 0.4624(2) 0.0337(7) Uani 1 1 d . . .
O3 O 0.9741(4) 0.4352(2) 0.33787(18) 0.0163(5) Uani 1 1 d . . .
O4 O 0.5600(4) 0.3824(2) 0.2331(2) 0.0233(6) Uani 1 1 d . . .
O5 O 0.8526(4) 0.1685(2) 0.23673(18) 0.0180(5) Uani 1 1 d . . .
O6 O 0.4246(4) 0.0915(2) 0.22191(19) 0.0191(5) Uani 1 1 d . . .
O7 O 0.2976(4) 0.2538(2) 0.3544(2) 0.0195(5) Uani 1 1 d . . .
H701 H 0.233(9) 0.276(5) 0.394(4) 0.036(15) Uiso 1 1 d . . .
H702 H 0.184(9) 0.216(4) 0.308(4) 0.025(11) Uiso 1 1 d . . .
O8 O 0.6784(6) 0.4453(4) 0.4943(3) 0.0324(8) Uani 1 1 d . . .
H801 H 0.761(9) 0.467(4) 0.544(4) 0.020(12) Uiso 1 1 d . . .
H802 H 0.648(15) 0.482(8) 0.491(7) 0.08(4) Uiso 1 1 d . . .
N1 N 1.0286(5) 0.2321(3) 0.5356(2) 0.0207(6) Uani 1 1 d . . .
N2 N 0.9305(5) 0.4928(3) 0.2666(2) 0.0197(6) Uani 1 1 d . . .
N3 N 0.7273(5) 0.0565(2) 0.1680(2) 0.0145(6) Uani 1 1 d . . .
C1 C 0.8250(6) 0.1515(3) 0.5288(3) 0.0161(7) Uani 1 1 d . . .
C2 C 0.8150(8) 0.0695(4) 0.5868(3) 0.0388(11) Uani 1 1 d . . .
H2 H 0.6731 0.0129 0.5818 0.047 Uiso 1 1 calc R . .
C3 C 1.2148(8) 0.1516(5) 0.6588(4) 0.0478(13) Uani 1 1 d . . .
H3 H 1.3499 0.1520 0.7041 0.057 Uiso 1 1 calc R . .
C4 C 1.0080(9) 0.0696(4) 0.6513(4) 0.0486(14) Uani 1 1 d . . .
H4 H 1.0007 0.0130 0.6915 0.058 Uiso 1 1 calc R . .
C5 C 1.2229(7) 0.2320(4) 0.6005(3) 0.0326(10) Uani 1 1 d . . .
H5 H 1.3646 0.2884 0.6050 0.039 Uiso 1 1 calc R . .
C6 C 1.1020(8) 0.5749(4) 0.2481(4) 0.0357(10) Uani 1 1 d . . .
H6 H 1.2540 0.5929 0.2877 0.043 Uiso 1 1 calc R . .
C7 C 0.6625(8) 0.5222(4) 0.1360(4) 0.0386(11) Uani 1 1 d . . .
H7 H 0.5102 0.5045 0.0968 0.046 Uiso 1 1 calc R . .
C8 C 1.0572(9) 0.6308(4) 0.1739(4) 0.0497(13) Uani 1 1 d . . .
H8 H 1.1775 0.6872 0.1604 0.060 Uiso 1 1 calc R . .
C9 C 0.8355(10) 0.6056(5) 0.1176(4) 0.0510(14) Uani 1 1 d . . .
H9 H 0.8026 0.6459 0.0662 0.061 Uiso 1 1 calc R . .
C10 C 0.7093(6) 0.4638(3) 0.2118(3) 0.0187(7) Uani 1 1 d . . .
C11 C 0.4998(5) 0.0191(3) 0.1629(2) 0.0133(6) Uani 1 1 d . . .
C12 C 0.3728(6) -0.0976(3) 0.0908(3) 0.0215(8) Uani 1 1 d . . .
H12 H 0.2151 -0.1285 0.0848 0.026 Uiso 1 1 calc R . .
C13 C 0.7044(7) -0.1228(3) 0.0378(3) 0.0223(8) Uani 1 1 d . . .
H13 H 0.7741 -0.1703 -0.0047 0.027 Uiso 1 1 calc R . .
C14 C 0.4695(7) -0.1671(3) 0.0296(3) 0.0232(8) Uani 1 1 d . . .
H14 H 0.3796 -0.2453 -0.0187 0.028 Uiso 1 1 calc R . .
C15 C 0.8286(6) -0.0104(3) 0.1084(3) 0.0188(7) Uani 1 1 d . . .
H15 H 0.9867 0.0210 0.1155 0.023 Uiso 1 1 calc R . .
O9 O 0.0931(5) 0.3032(3) 0.1157(2) 0.0259(6) Uani 1 1 d . . .
H901 H 0.033(10) 0.278(5) 0.154(4) 0.040(15) Uiso 1 1 d . . .
H902 H 0.226(11) 0.324(5) 0.155(5) 0.045(15) Uiso 1 1 d . . .

loop_
_atom_site_aniso_label
_atom_site_aniso_U_11
_atom_site_aniso_U_22
_atom_site_aniso_U_33
_atom_site_aniso_U_23
_atom_site_aniso_U_13
_atom_site_aniso_U_12
Tb1 0.00839(10) 0.01068(10) 0.01174(10) 0.00402(7) 0.00263(7) 0.00285(7)
O1 0.0148(11) 0.0182(11) 0.0179(11) 0.0100(10) 0.0047(10) 0.0069(9)
O2 0.0157(13) 0.0424(16) 0.0412(16) 0.0320(14) -0.0041(12) -0.0039(12)
O3 0.0147(11) 0.0168(11) 0.0160(11) 0.0073(9) 0.0015(9) 0.0019(9)
O4 0.0168(12) 0.0277(13) 0.0258(13) 0.0163(11) 0.0007(11) 0.0036(10)
O5 0.0137(11) 0.0149(11) 0.0186(11) -0.0012(9) 0.0023(10) 0.0001(9)
O6 0.0146(11) 0.0184(12) 0.0230(12) 0.0025(10) 0.0058(10) 0.0055(10)
O7 0.0079(12) 0.0271(14) 0.0176(12) -0.0027(11) 0.0026(12) 0.0048(11)
O8 0.0207(15) 0.0434(19) 0.0224(16) -0.0114(14) -0.0059(13) 0.0203(14)
N1 0.0200(15) 0.0194(15) 0.0196(14) 0.0068(12) -0.0001(13) 0.0037(12)
N2 0.0229(15) 0.0139(13) 0.0194(14) 0.0072(12) 0.0036(13) 0.0000(12)
N3 0.0163(14) 0.0115(13) 0.0121(13) 0.0010(11) -0.0005(11) 0.0035(11)
C1 0.0135(15) 0.0179(16) 0.0143(15) 0.0130(13) -0.0037(13) -0.0019(13)
C2 0.041(2) 0.032(2) 0.032(2) 0.0230(19) -0.0049(19) -0.0095(19)
C3 0.040(3) 0.044(3) 0.046(3) 0.025(2) -0.020(2) 0.001(2)
C4 0.059(3) 0.036(2) 0.036(2) 0.026(2) -0.018(2) -0.003(2)
C5 0.0208(19) 0.032(2) 0.038(2) 0.0168(19) -0.0071(17) 0.0024(16)
C6 0.031(2) 0.030(2) 0.037(2) 0.0145(19) 0.0046(19) -0.0069(18)
C7 0.046(3) 0.034(2) 0.034(2) 0.023(2) -0.003(2) 0.008(2)
C8 0.057(3) 0.035(2) 0.050(3) 0.028(2) 0.009(2) -0.010(2)
C9 0.070(3) 0.037(2) 0.043(3) 0.029(2) 0.002(3) 0.005(2)
C10 0.0219(17) 0.0159(16) 0.0173(16) 0.0079(14) 0.0006(14) 0.0050(14)
C11 0.0139(15) 0.0120(15) 0.0143(15) 0.0057(13) 0.0018(13) 0.0044(13)
C12 0.0176(17) 0.0158(16) 0.0260(18) 0.0060(15) -0.0011(15) 0.0021(14)
C13 0.033(2) 0.0194(17) 0.0176(17) 0.0046(14) 0.0042(16) 0.0155(15)
C14 0.034(2) 0.0103(16) 0.0182(16) -0.0022(13) -0.0020(16) 0.0078(15)
C15 0.0233(17) 0.0238(18) 0.0161(16) 0.0087(14) 0.0090(15) 0.0137(15)
O9 0.0240(15) 0.0338(15) 0.0208(13) 0.0093(12) 0.0064(13) 0.0090(12)

loop_
_atom_type_symbol
_atom_type_description
_atom_type_scat_dispersion_real
_atom_type_scat_dispersion_imag
_atom_type_scat_source
C C 0.0033 0.0016 'International Tables Vol C Tables 4.2.6.8 and 6.1.1.4'
H H 0.0000 0.0000 'International Tables Vol C Tables 4.2.6.8 and 6.1.1.4'
N N 0.0061 0.0033 'International Tables Vol C Tables 4.2.6.8 and 6.1.1.4'
O O 0.0106 0.0060 'International Tables Vol C Tables 4.2.6.8 and 6.1.1.4'
Tb Tb -0.1723 4.1537 'International Tables Vol C Tables 4.2.6.8 and 6.1.1.4'

loop_
_geom_angle_atom_site_label_1
_geom_angle_atom_site_label_2
_geom_angle_atom_site_label_3
_geom_angle
_geom_angle_site_symmetry_1
_geom_angle_site_symmetry_3
_geom_angle_publ_flag
O2 Tb1 O7 81.44(10) . . ?
O2 Tb1 O5 99.46(10) . . ?
O7 Tb1 O5 134.50(9) . . ?
O2 Tb1 O3 134.13(8) . . ?
O7 Tb1 O3 133.69(9) . . ?
O5 Tb1 O3 76.48(8) . . ?
O2 Tb1 O6 83.62(10) . . ?
O7 Tb1 O6 69.09(9) . . ?
O5 Tb1 O6 65.87(8) . . ?
O3 Tb1 O6 131.14(8) . . ?
O2 Tb1 O4 158.38(10) . . ?
O7 Tb1 O4 77.07(9) . . ?
O5 Tb1 O4 94.00(9) . . ?
O3 Tb1 O4 65.55(8) . . ?
O6 Tb1 O4 86.58(9) . . ?
O2 Tb1 O1 65.50(8) . . ?
O7 Tb1 O1 136.03(9) . . ?
O5 Tb1 O1 81.25(8) . . ?
O3 Tb1 O1 68.76(8) . . ?
O6 Tb1 O1 130.26(8) . . ?
O4 Tb1 O1 133.87(8) . . ?
O2 Tb1 O8 87.81(14) . . ?
O7 Tb1 O8 72.20(11) . . ?
O5 Tb1 O8 152.92(10) . . ?
O3 Tb1 O8 79.78(11) . . ?
O6 Tb1 O8 141.17(10) . . ?
O4 Tb1 O8 87.84(13) . . ?
O1 Tb1 O8 78.14(11) . . ?
N1 O1 Tb1 118.04(19) . . ?
C1 O2 Tb1 121.7(2) . . ?
N2 O3 Tb1 118.93(18) . . ?
C10 O4 Tb1 120.2(2) . . ?
N3 O5 Tb1 118.20(19) . . ?
C11 O6 Tb1 120.7(2) . . ?
Tb1 O7 H701 138(4) . . ?
Tb1 O7 H702 128(3) . . ?
H701 O7 H702 94(5) . . ?
Tb1 O8 H801 122(4) . . ?
Tb1 O8 H802 127(10) . . ?
H801 O8 H802 106(10) . . ?
O1 N1 C1 116.9(3) . . ?
O1 N1 C5 123.1(3) . . ?
C1 N1 C5 120.0(3) . . ?
O3 N2 C6 120.6(3) . . ?
O3 N2 C10 117.4(3) . . ?
C6 N2 C10 122.0(3) . . ?
C15 N3 O5 119.4(3) . . ?
C15 N3 C11 124.1(3) . . ?
O5 N3 C11 116.6(3) . . ?
O2 C1 N1 117.2(3) . . ?
O2 C1 C2 122.8(3) . . ?
N1 C1 C2 120.0(3) . . ?
C4 C2 C1 120.0(4) . . ?
C4 C2 H2 120.0 . . ?
C1 C2 H2 120.0 . . ?
C5 C3 C4 119.3(4) . . ?
C5 C3 H3 120.4 . . ?
C4 C3 H3 120.4 . . ?
C2 C4 C3 120.3(4) . . ?
C2 C4 H4 119.9 . . ?
C3 C4 H4 119.9 . . ?
C3 C5 N1 120.5(4) . . ?
C3 C5 H5 119.7 . . ?
N1 C5 H5 119.7 . . ?
C8 C6 N2 120.3(4) . . ?
C8 C6 H6 119.8 . . ?
N2 C6 H6 119.8 . . ?
C9 C7 C10 120.3(4) . . ?
C9 C7 H7 119.9 . . ?
C10 C7 H7 119.9 . . ?
C6 C8 C9 119.6(4) . . ?
C6 C8 H8 120.2 . . ?
C9 C8 H8 120.2 . . ?
C7 C9 C8 120.0(4) . . ?
C7 C9 H9 120.0 . . ?
C8 C9 H9 120.0 . . ?
O4 C10 N2 117.3(3) . . ?
O4 C10 C7 124.9(3) . . ?
N2 C10 C7 117.8(3) . . ?
O6 C11 N3 117.9(3) . . ?
O6 C11 C12 126.5(3) . . ?
N3 C11 C12 115.6(3) . . ?
C14 C12 C11 121.9(3) . . ?
C14 C12 H12 119.1 . . ?
C11 C12 H12 119.1 . . ?
C15 C13 C14 118.5(4) . . ?
C15 C13 H13 120.7 . . ?
C14 C13 H13 120.7 . . ?
C12 C14 C13 119.8(3) . . ?
C12 C14 H14 120.1 . . ?
C13 C14 H14 120.1 . . ?
N3 C15 C13 120.2(3) . . ?
N3 C15 H15 119.9 . . ?
C13 C15 H15 119.9 . . ?
H901 O9 H902 95(5) . . ?

loop_
_geom_bond_atom_site_label_1
_geom_bond_atom_site_label_2
_geom_bond_distance
_geom_bond_site_symmetry_2
_geom_bond_publ_flag
Tb1 O2 2.315(2) . ?
Tb1 O7 2.350(3) . ?
Tb1 O5 2.366(2) . ?
Tb1 O3 2.368(2) . ?
Tb1 O6 2.370(2) . ?
Tb1 O4 2.376(2) . ?
Tb1 O1 2.411(2) . ?
Tb1 O8 2.434(3) . ?
O1 N1 1.315(4) . ?
O2 C1 1.313(4) . ?
O3 N2 1.328(4) . ?
O4 C10 1.289(4) . ?
O5 N3 1.354(4) . ?
O6 C11 1.268(4) . ?
O7 H701 0.77(6) . ?
O7 H702 0.80(5) . ?
O8 H801 0.71(5) . ?
O8 H802 0.52(7) . ?
N1 C1 1.362(5) . ?
N1 C5 1.368(5) . ?
N2 C6 1.360(5) . ?
N2 C10 1.366(5) . ?
N3 C15 1.349(5) . ?
N3 C11 1.374(4) . ?
C1 C2 1.375(5) . ?
C2 C4 1.358(6) . ?
C2 H2 0.9500 . ?
C3 C5 1.363(6) . ?
C3 C4 1.382(7) . ?
C3 H3 0.9500 . ?
C4 H4 0.9500 . ?
C5 H5 0.9500 . ?
C6 C8 1.350(6) . ?
C6 H6 0.9500 . ?
C7 C9 1.375(7) . ?
C7 C10 1.389(5) . ?
C7 H7 0.9500 . ?
C8 C9 1.381(8) . ?
C8 H8 0.9500 . ?
C9 H9 0.9500 . ?
C11 C12 1.408(5) . ?
C12 C14 1.358(6) . ?
C12 H12 0.9500 . ?
C13 C15 1.365(5) . ?
C13 C14 1.414(6) . ?
C13 H13 0.9500 . ?
C14 H14 0.9500 . ?
C15 H15 0.9500 . ?
O9 H901 0.76(6) . ?
O9 H902 0.84(6) . ?
